data_7040217
loop_
_publ_author_name
'Allison, M. C.'
'Avdeev, M.'
'Schmid, S.'
'Liu, S.'
'S\"ohnel, T'
'Ling, C. D.'

_publ_section_title
;
 Synthesis, structure and geometrically frustrated magnetism of the
 layered oxide-stannide compounds Fe(Fe3-xMnx)Si2Sn7O16.
;
_journal_issue 23
_journal_name_full 'Dalton transactions (Cambridge, England : 2003)'
_journal_page_first 9689
_journal_page_last 9694
_journal_paper_doi 10.1039/c6dt01074a
_journal_volume 45
_journal_year 2016
_chemical_formula_iupac Sn
_chemical_formula_moiety Sn
_chemical_formula_structural Sn
_chemical_formula_sum Sn
_chemical_formula_weight 118.690
_chemical_name_systematic
; 
Tin
;
_space_group_IT_number 141
_symmetry_cell_setting tetragonal
_symmetry_space_group_name_Hall '-I 4bd 2'
_symmetry_space_group_name_H-M 'I 41/a m d :2'
_cell_angle_alpha 90.00000
_cell_angle_beta 90.00000
_cell_angle_gamma 90.00000
_cell_formula_units_Z 4
_cell_length_a 5.8323(6)
_cell_length_b 5.8323(6)
_cell_length_c 3.1823(6)
_cell_measurement_reflns_used 32
_cell_measurement_temperature 298
_cell_measurement_theta_max 81.9379
_cell_measurement_theta_min 1.3754
_cell_volume 108.25(3)
_computing_structure_refinement FULLPROF
_diffrn_ambient_temperature 298
_diffrn_detector_type '128 linear position sensitive detectors'
_diffrn_measurement_device_type local
_diffrn_radiation_monochromator 'Ge 335'
_diffrn_radiation_type neutron
_diffrn_radiation_wavelength 1.62150
_diffrn_source 'nuclear reactor'
_diffrn_source_type 'Echidna (high resolution neutron powder diffractometer)'
_pd_calc_method 'Rietveld Refinement'
_pd_char_colour grey
_pd_char_particle_morphology powder
_pd_instr_location
; 
'Echidna (high resolution powder diffractometer), Bragg Institute,
ANSTO (Australia)'
;
_pd_meas_2theta_range_inc 0.125000
_pd_meas_2theta_range_max 163.87579
_pd_meas_2theta_range_min 2.75080
_pd_meas_number_of_points 0
_pd_meas_scan_method fixed
_pd_prep_temperature 1273
_pd_proc_2theta_range_inc 0.125000
_pd_proc_2theta_range_max 163.7290
_pd_proc_2theta_range_min 2.6040
_pd_proc_ls_pref_orient_corr ' ?'
_pd_proc_ls_prof_R_factor 3.0522
_pd_proc_ls_prof_wR_expected 2.3704
_pd_proc_ls_prof_wR_factor 3.9401
_pd_proc_wavelength 1.621500
_pd_spec_mounting 'vanadium can'
_pd_spec_mount_mode transmission
_pd_spec_shape cylinder
_refine_ls_goodness_of_fit_all 1.6
_refine_ls_number_parameters 44
_refine_ls_number_reflns 32
_refine_ls_number_restraints 0
_refine_ls_R_I_factor 10.9186
_refine_ls_shift/su_max 0.0367
_cod_data_source_file c6dt01074a3.cif
_cod_data_source_block Sn
_cod_depositor_comments
;
The following automatic conversions were performed:

'_symmetry_cell_setting' value 'Tetragonal' changed to 'tetragonal'
according to
/usr/data/users/saulius/crontab/automatic-downloads/current/RSC/lib/dictionaries/cif_core.dic
dictionary named 'cif_core.dic' version 2.4.2 from 2011-04-26.

Automatic conversion script
Id: cif_fix_values 4268 2015-11-12 08:31:59Z antanas 
;
_cod_original_cell_volume 108.25(2)
_cod_original_sg_symbol_H-M 'I 41/a m d'
_cod_database_code 7040217
_pd_proc_ls_prof_cr_factor 8.4275
_pd_proc_ls_prof_cwr_factor 8.8232
_pd_proc_ls_prof_cwr_expected 5.3081
_pd_proc_ls_prof_chi2 2.7629
_pd_proc_ls_prof_echi2 2.7629

loop_
_symmetry_equiv_pos_as_xyz
x,y,z
-y+1/4,x+3/4,z+1/4
-x+1/2,-y,z+1/2
y+1/4,-x+1/4,z+3/4
-x,y,z
y+3/4,x+3/4,z+1/4
x+1/2,-y,z+1/2
-y+3/4,-x+1/4,z+3/4
-x,-y,-z
y+3/4,-x+1/4,-z+3/4
x+1/2,y,-z+1/2
-y+3/4,x+3/4,-z+1/4
x,-y,-z
-y+1/4,-x+1/4,-z+3/4
-x+1/2,y,-z+1/2
y+1/4,x+3/4,-z+1/4
x+1/2,y+1/2,z+1/2
-y+3/4,x+1/4,z+3/4
-x,-y+1/2,z
y+3/4,-x+3/4,z+1/4
-x+1/2,y+1/2,z+1/2
y+1/4,x+1/4,z+3/4
x,-y+1/2,z
-y+1/4,-x+3/4,z+1/4
-x+1/2,-y+1/2,-z+1/2
y+1/4,-x+3/4,-z+1/4
x,y+1/2,-z
-y+1/4,x+1/4,-z+3/4
x+1/2,-y+1/2,-z+1/2
-y+3/4,-x+3/4,-z+1/4
-x,y+1/2,-z
y+3/4,x+1/4,-z+3/4

loop_
_atom_site_label
_atom_site_fract_x
_atom_site_fract_y
_atom_site_fract_z
_atom_site_U_iso_or_equiv
_atom_site_occupancy
_atom_site_adp_type
_atom_site_type_symbol
Sn1 0.00000 0.25000 0.87500 0.00000 1.00000 Uiso Sn

loop_
_atom_type_symbol
_atom_type_scat_length_neutron
_atom_type_scat_source
SN 0.62250 V.F._Sears_Neutron_News_3_26_(1992)
